data_4034947
loop_
_publ_author_name
'Shugrue, Christopher R.'
'Featherston, Aaron L.'
'Lackner, Rachel M.'
'Lin, Angela'
'Miller, Scott J.'

_publ_section_title
;
 Divergent Stereoselectivity in Phosphothreonine (pThr)-Catalyzed
 Reductive Aminations of 3-Amidocyclohexanones.
;
_journal_issue 8
_journal_name_full 'The Journal of organic chemistry'
_journal_page_first 4491
_journal_page_last 4504
_journal_paper_doi 10.1021/acs.joc.8b00207
_journal_volume 83
_journal_year 2018
_chemical_absolute_configuration ad
_chemical_formula_moiety 'C20 H26 N2 O3 S'
_chemical_formula_sum 'C20 H26 N2 O3 S'
_chemical_formula_weight 374.49
_space_group_crystal_system monoclinic
_space_group_IT_number 4
_space_group_name_Hall 'P 2yb'
_space_group_name_H-M_alt 'P 1 21 1'
_atom_sites_solution_hydrogens mixed
_atom_sites_solution_primary SHELXT
_atom_sites_solution_secondary difmap
_audit_creation_method SHELXL-2014/7
_cell_angle_alpha 90
_cell_angle_beta 98.443(3)
_cell_angle_gamma 90
_cell_formula_units_Z 4
_cell_length_a 9.4315(2)
_cell_length_b 9.5202(2)
_cell_length_c 21.4109(6)
_cell_measurement_reflns_used 23867
_cell_measurement_temperature 93(2)
_cell_measurement_theta_max 66.4800
_cell_measurement_theta_min 4.1480
_cell_volume 1901.64(8)
_computing_cell_refinement 'CrysAlisPro 1.171.39.16b (Rigaku OD, 2015)'
_computing_data_collection 'CrysAlisPro 1.171.39.16b (Rigaku OD, 2015)'
_computing_data_reduction 'CrysAlisPro 1.171.39.16b (Rigaku OD, 2015)'
_computing_molecular_graphics
; 
Dolomanov, O.V.; Bourhis, L.J.; Gildea, R.J.; Howard, J.A.K.; Puschmann, H., 
OLEX2: A complete structure solution, refinement and analysis program 
(2009). J. Appl. Cryst., 42, 339-341. 
;
_computing_publication_material 'CIFTAB-2014/2 (Sheldrick, 2014)'
_computing_structure_refinement 'SHELXL-2014/7 (Sheldrick, 2014)'
_computing_structure_solution 'SHELXT-2014/5 (Sheldrick, 2014)'
_diffrn_ambient_temperature 93(2)
_diffrn_detector_area_resol_mean 22.2
_diffrn_measured_fraction_theta_full 0.994
_diffrn_measured_fraction_theta_max 0.994
_diffrn_measurement_device_type 'Rigaku Saturn 944+ CCD'
_diffrn_measurement_method \w
_diffrn_radiation_type CuK\a
_diffrn_radiation_wavelength 1.54184
_diffrn_reflns_av_R_equivalents 0.0989
_diffrn_reflns_av_unetI/netI 0.0489
_diffrn_reflns_Laue_measured_fraction_full 0.994
_diffrn_reflns_Laue_measured_fraction_max 0.994
_diffrn_reflns_limit_h_max 11
_diffrn_reflns_limit_h_min -11
_diffrn_reflns_limit_k_max 11
_diffrn_reflns_limit_k_min -11
_diffrn_reflns_limit_l_max 25
_diffrn_reflns_limit_l_min -25
_diffrn_reflns_number 13138
_diffrn_reflns_point_group_measured_fraction_full 0.991
_diffrn_reflns_point_group_measured_fraction_max 0.991
_diffrn_reflns_theta_full 67.178
_diffrn_reflns_theta_max 67.178
_diffrn_reflns_theta_min 2.086
_diffrn_source 'microfocus rotating anode'
_exptl_absorpt_coefficient_mu 1.692
_exptl_absorpt_correction_T_max 1.00000
_exptl_absorpt_correction_T_min 0.92899
_exptl_absorpt_correction_type multi-scan
_exptl_absorpt_process_details
; 
CrysAlisPro 1.171.39.16b (Rigaku Oxford Diffraction, 2015) 
Empirical absorption correction using spherical harmonics, 
 implemented in SCALE3 ABSPACK scaling algorithm. 
;
_exptl_crystal_colour Colorless
_exptl_crystal_density_diffrn 1.308
_exptl_crystal_description Needle
_exptl_crystal_F_000 800
_exptl_crystal_size_max 0.200
_exptl_crystal_size_mid 0.020
_exptl_crystal_size_min 0.020
_refine_diff_density_max 0.485
_refine_diff_density_min -0.649
_refine_diff_density_rms 0.060
_refine_ls_abs_structure_details
; 
 Flack x determined using 2315 quotients [(I+)-(I-)]/[(I+)+(I-)] 
 (Parsons, Flack and Wagner, Acta Cryst. B69 (2013) 249-259). 
;
_refine_ls_abs_structure_Flack 0.01(2)
_refine_ls_extinction_method none
_refine_ls_goodness_of_fit_ref 1.138
_refine_ls_hydrogen_treatment mixed
_refine_ls_matrix_type full
_refine_ls_number_parameters 490
_refine_ls_number_reflns 13138
_refine_ls_number_restraints 5
_refine_ls_restrained_S_all 1.138
_refine_ls_R_factor_all 0.0902
_refine_ls_R_factor_gt 0.0630
_refine_ls_shift/su_max 0.000
_refine_ls_shift/su_mean 0.000
_refine_ls_structure_factor_coef Fsqd
_refine_ls_weighting_details 'w=1/[\s^2^(Fo^2^)+(0.0942P)^2^+1.4940P] where P=(Fo^2^+2Fc^2^)/3'
_refine_ls_weighting_scheme calc
_refine_ls_wR_factor_gt 0.1621
_refine_ls_wR_factor_ref 0.1888
_reflns_Friedel_coverage 0.871
_reflns_Friedel_fraction_full 0.988
_reflns_Friedel_fraction_max 0.988
_reflns_number_gt 10457
_reflns_number_total 13138
_reflns_threshold_expression 'I > 2\s(I)'
_cod_data_source_file jo8b00207_si_003.cif
_cod_data_source_block 007b-17129
_cod_original_sg_symbol_H-M 'P 21'
_cod_database_code 4034947
_shelx_shelxl_version_number 2014/7
_shelx_space_group_comment
; 
The symmetry employed for this shelxl refinement is uniquely defined 
by the following loop, which should always be used as a source of 
symmetry information in preference to the above space-group names. 
They are only intended as comments. 
;
_shelx_estimated_absorpt_t_min 0.728
_shelx_estimated_absorpt_t_max 0.967

loop_
_space_group_symop_operation_xyz
'x, y, z'
'-x, y+1/2, -z'

loop_
_atom_site_label
_atom_site_type_symbol
_atom_site_fract_x
_atom_site_fract_y
_atom_site_fract_z
_atom_site_U_iso_or_equiv
_atom_site_adp_type
_atom_site_occupancy
_atom_site_site_symmetry_order
_atom_site_calc_flag
_atom_site_refinement_flags_posn
_atom_site_refinement_flags_adp
S1 S 0.4211(2) 0.8641(2) 1.01270(11) 0.0309(6) Uani 1 1 d . .
O1 O 0.3151(7) 0.9599(7) 0.9820(3) 0.0352(16) Uani 1 1 d . .
O2 O 0.3992(7) 0.7152(7) 1.0019(3) 0.0348(15) Uani 1 1 d . .
O3 O 1.0196(7) 0.4799(7) 0.7019(3) 0.0411(17) Uani 1 1 d . .
N1 N 0.5702(8) 0.9058(9) 0.9894(4) 0.0297(18) Uani 1 1 d D .
H1 H 0.592(9) 0.993(4) 0.988(4) 0.01(2) Uiso 1 1 d D .
N2 N 1.0347(8) 0.7800(9) 0.9266(4) 0.0351(19) Uani 1 1 d D .
H2 H 1.115(9) 0.822(13) 0.942(6) 0.08(4) Uiso 1 1 d D .
C1 C 0.9398(9) 0.7585(11) 0.9736(4) 0.032(2) Uani 1 1 d . .
H1A H 0.9120 0.6571 0.9732 0.039 Uiso 1 1 calc R U
C2 C 0.8024(9) 0.8472(10) 0.9588(4) 0.031(2) Uani 1 1 d . .
H2A H 0.8283 0.9478 0.9575 0.037 Uiso 1 1 calc R U
H2B H 0.7508 0.8207 0.9169 0.037 Uiso 1 1 calc R U
C3 C 0.7049(10) 0.8250(11) 1.0085(4) 0.031(2) Uani 1 1 d . .
H3 H 0.6795 0.7230 1.0085 0.037 Uiso 1 1 calc R U
C4 C 0.7824(10) 0.8617(11) 1.0735(4) 0.035(2) Uani 1 1 d . .
H4A H 0.7186 0.8437 1.1054 0.042 Uiso 1 1 calc R U
H4B H 0.8071 0.9629 1.0750 0.042 Uiso 1 1 calc R U
C5 C 0.9189(9) 0.7745(11) 1.0889(4) 0.036(2) Uani 1 1 d . .
H5A H 0.8933 0.6740 1.0912 0.044 Uiso 1 1 calc R U
H5B H 0.9702 0.8029 1.1307 0.044 Uiso 1 1 calc R U
C6 C 1.0174(9) 0.7942(11) 1.0390(4) 0.033(2) Uani 1 1 d . .
H6A H 1.0508 0.8929 1.0395 0.040 Uiso 1 1 calc R U
H6B H 1.1026 0.7330 1.0490 0.040 Uiso 1 1 calc R U
C7 C 0.4374(9) 0.8924(10) 1.0944(4) 0.030(2) Uani 1 1 d . .
C8 C 0.4343(9) 0.7808(11) 1.1361(4) 0.035(2) Uani 1 1 d . .
H8 H 0.4172 0.6880 1.1205 0.042 Uiso 1 1 calc R U
C9 C 0.4565(10) 0.8060(11) 1.2009(4) 0.038(2) Uani 1 1 d . .
H9 H 0.4535 0.7298 1.2293 0.046 Uiso 1 1 calc R U
C10 C 0.4831(10) 0.9417(11) 1.2249(4) 0.035(2) Uani 1 1 d . .
C11 C 0.4814(10) 1.0523(11) 1.1824(4) 0.035(2) Uani 1 1 d . .
H11 H 0.4950 1.1455 1.1978 0.041 Uiso 1 1 calc R U
C12 C 0.4603(9) 1.0289(10) 1.1178(4) 0.032(2) Uani 1 1 d . .
H12 H 0.4613 1.1055 1.0895 0.039 Uiso 1 1 calc R U
C13 C 0.5122(12) 0.9670(12) 1.2948(5) 0.045(3) Uani 1 1 d . .
H13A H 0.6132 0.9922 1.3070 0.067 Uiso 1 1 calc R U
H13B H 0.4910 0.8814 1.3171 0.067 Uiso 1 1 calc R U
H13C H 0.4514 1.0438 1.3058 0.067 Uiso 1 1 calc R U
C14 C 1.0278(9) 0.6980(10) 0.8728(4) 0.031(2) Uani 1 1 d . .
C15 C 0.9094(9) 0.6170(10) 0.8496(4) 0.034(2) Uani 1 1 d . .
H15 H 0.8304 0.6134 0.8725 0.041 Uiso 1 1 calc R U
C16 C 0.9032(10) 0.5407(10) 0.7935(4) 0.034(2) Uani 1 1 d . .
H16 H 0.8211 0.4857 0.7787 0.041 Uiso 1 1 calc R U
C17 C 1.0160(10) 0.5455(10) 0.7599(4) 0.033(2) Uani 1 1 d . .
C18 C 1.1384(10) 0.6211(10) 0.7838(4) 0.034(2) Uani 1 1 d . .
H18 H 1.2183 0.6214 0.7615 0.041 Uiso 1 1 calc R U
C19 C 1.1453(9) 0.6953(11) 0.8393(4) 0.035(2) Uani 1 1 d . .
H19 H 1.2302 0.7453 0.8551 0.041 Uiso 1 1 calc R U
C20 C 0.8946(11) 0.4027(11) 0.6769(5) 0.044(3) Uani 1 1 d . .
H20A H 0.9040 0.3696 0.6343 0.065 Uiso 1 1 calc R U
H20B H 0.8102 0.4634 0.6750 0.065 Uiso 1 1 calc R U
H20C H 0.8838 0.3219 0.7042 0.065 Uiso 1 1 calc R U
S2 S 1.0811(2) 0.0947(2) 0.51109(11) 0.0305(5) Uani 1 1 d . .
O4 O 1.1656(7) -0.0058(7) 0.4832(3) 0.0339(15) Uani 1 1 d . .
O5 O 1.0907(7) 0.2405(6) 0.4930(3) 0.0336(15) Uani 1 1 d . .
O6 O 0.2987(7) 0.5009(8) 0.2100(3) 0.0430(17) Uani 1 1 d . .
N3 N 0.9163(8) 0.0466(9) 0.4933(4) 0.0302(18) Uani 1 1 d D .
H3A H 0.899(10) -0.043(5) 0.498(4) 0.03(3) Uiso 1 1 d D .
N4 N 0.4120(8) 0.1729(9) 0.4274(4) 0.0354(19) Uani 1 1 d D .
H4 H 0.338(7) 0.137(10) 0.443(4) 0.03(3) Uiso 1 1 d D .
C21 C 0.7963(9) 0.1317(10) 0.5106(4) 0.029(2) Uani 1 1 d . .
H21 H 0.8232 0.2332 0.5093 0.035 Uiso 1 1 calc R U
C22 C 0.6652(9) 0.1069(11) 0.4612(4) 0.032(2) Uani 1 1 d . .
H22A H 0.6387 0.0062 0.4611 0.038 Uiso 1 1 calc R U
H22B H 0.6887 0.1308 0.4189 0.038 Uiso 1 1 calc R U
C23 C 0.5382(9) 0.1953(11) 0.4745(4) 0.032(2) Uani 1 1 d . .
H23 H 0.5660 0.2965 0.4730 0.038 Uiso 1 1 calc R U
C24 C 0.5033(10) 0.1644(11) 0.5403(4) 0.034(2) Uani 1 1 d . .
H24A H 0.4690 0.0664 0.5420 0.041 Uiso 1 1 calc R U
H24B H 0.4256 0.2276 0.5495 0.041 Uiso 1 1 calc R U
C25 C 0.6349(10) 0.1850(11) 0.5901(4) 0.039(2) Uani 1 1 d . .
H25A H 0.6616 0.2856 0.5918 0.047 Uiso 1 1 calc R U
H25B H 0.6108 0.1581 0.6319 0.047 Uiso 1 1 calc R U
C26 C 0.7617(10) 0.0986(11) 0.5763(4) 0.035(2) Uani 1 1 d . .
H26A H 0.7393 -0.0026 0.5792 0.042 Uiso 1 1 calc R U
H26B H 0.8461 0.1196 0.6082 0.042 Uiso 1 1 calc R U
C27 C 1.1291(9) 0.0855(10) 0.5932(4) 0.0287(19) Uani 1 1 d . .
C28 C 1.1245(10) -0.0459(10) 0.6231(4) 0.033(2) Uani 1 1 d . .
H28 H 1.0985 -0.1281 0.5990 0.040 Uiso 1 1 calc R U
C29 C 1.1583(10) -0.0538(11) 0.6880(5) 0.036(2) Uani 1 1 d . .
H29 H 1.1546 -0.1423 0.7082 0.043 Uiso 1 1 calc R U
C30 C 1.1978(9) 0.0647(10) 0.7245(4) 0.034(2) Uani 1 1 d . .
C31 C 1.2020(10) 0.1936(11) 0.6947(4) 0.037(2) Uani 1 1 d . .
H31 H 1.2282 0.2753 0.7191 0.044 Uiso 1 1 calc R U
C32 C 1.1681(10) 0.2048(10) 0.6291(5) 0.036(2) Uani 1 1 d . .
H32 H 1.1717 0.2936 0.6092 0.043 Uiso 1 1 calc R U
C33 C 1.2377(11) 0.0542(13) 0.7953(4) 0.045(3) Uani 1 1 d . .
H33A H 1.3285 0.0033 0.8053 0.068 Uiso 1 1 calc R U
H33B H 1.1623 0.0037 0.8130 0.068 Uiso 1 1 calc R U
H33C H 1.2482 0.1488 0.8134 0.068 Uiso 1 1 calc R U
C34 C 0.3823(9) 0.2578(10) 0.3740(4) 0.032(2) Uani 1 1 d . .
C35 C 0.4879(9) 0.3344(10) 0.3506(5) 0.037(2) Uani 1 1 d . .
H35 H 0.5834 0.3324 0.3722 0.045 Uiso 1 1 calc R U
C36 C 0.4564(11) 0.4134(11) 0.2964(5) 0.040(2) Uani 1 1 d . .
H36 H 0.5302 0.4650 0.2810 0.047 Uiso 1 1 calc R U
C37 C 0.3173(10) 0.4183(10) 0.2640(5) 0.034(2) Uani 1 1 d . .
C38 C 0.2120(9) 0.3425(10) 0.2862(4) 0.034(2) Uani 1 1 d . .
H38 H 0.1170 0.3443 0.2642 0.041 Uiso 1 1 calc R U
C39 C 0.2434(9) 0.2631(10) 0.3407(4) 0.032(2) Uani 1 1 d . .
H39 H 0.1691 0.2114 0.3557 0.039 Uiso 1 1 calc R U
C40 C 0.1539(11) 0.5414(11) 0.1863(5) 0.042(2) Uani 1 1 d . .
H40A H 0.1545 0.6120 0.1530 0.063 Uiso 1 1 calc R U
H40B H 0.1086 0.5810 0.2207 0.063 Uiso 1 1 calc R U
H40C H 0.0998 0.4588 0.1690 0.063 Uiso 1 1 calc R U

loop_
_atom_site_aniso_label
_atom_site_aniso_U_11
_atom_site_aniso_U_22
_atom_site_aniso_U_33
_atom_site_aniso_U_23
_atom_site_aniso_U_13
_atom_site_aniso_U_12
S1 0.0213(11) 0.0325(13) 0.0387(12) -0.0018(10) 0.0037(9) -0.0006(10)
O1 0.021(3) 0.037(4) 0.046(4) 0.000(3) 0.001(3) 0.005(3)
O2 0.027(3) 0.031(4) 0.047(4) -0.007(3) 0.007(3) -0.005(3)
O3 0.036(4) 0.046(4) 0.041(4) -0.007(3) 0.006(3) 0.002(3)
N1 0.023(4) 0.025(5) 0.042(5) 0.003(3) 0.007(3) -0.001(3)
N2 0.024(4) 0.045(5) 0.037(4) -0.006(4) 0.007(3) -0.008(4)
C1 0.023(5) 0.043(6) 0.032(5) -0.001(4) 0.006(4) -0.003(4)
C2 0.025(4) 0.036(5) 0.033(5) 0.000(4) 0.007(4) -0.004(4)
C3 0.026(5) 0.036(6) 0.031(5) -0.001(4) 0.002(4) 0.012(4)
C4 0.030(5) 0.037(5) 0.037(5) -0.002(4) 0.001(4) -0.004(5)
C5 0.025(5) 0.049(6) 0.034(5) 0.001(4) 0.003(4) 0.003(5)
C6 0.022(5) 0.042(6) 0.035(5) 0.006(4) 0.004(4) 0.001(4)
C7 0.017(4) 0.032(5) 0.041(5) -0.003(4) 0.003(4) 0.000(4)
C8 0.027(5) 0.036(5) 0.044(5) -0.002(4) 0.007(4) -0.001(4)
C9 0.033(5) 0.046(6) 0.037(5) 0.002(5) 0.010(4) -0.004(5)
C10 0.021(4) 0.042(6) 0.042(5) -0.003(4) 0.008(4) -0.001(4)
C11 0.024(5) 0.038(6) 0.041(5) -0.009(4) 0.005(4) 0.000(4)
C12 0.020(4) 0.034(5) 0.044(5) -0.001(4) 0.005(4) 0.002(4)
C13 0.040(6) 0.056(7) 0.040(6) -0.006(5) 0.011(5) -0.004(5)
C14 0.022(4) 0.037(5) 0.033(5) 0.002(4) 0.002(4) 0.000(4)
C15 0.022(4) 0.040(6) 0.041(5) -0.001(4) 0.009(4) -0.001(4)
C16 0.025(5) 0.037(5) 0.039(5) -0.004(4) 0.004(4) -0.003(4)
C17 0.030(5) 0.035(5) 0.035(5) -0.002(4) 0.005(4) 0.005(4)
C18 0.028(5) 0.038(6) 0.038(5) 0.005(4) 0.009(4) 0.005(4)
C19 0.021(4) 0.043(6) 0.040(5) 0.003(4) 0.004(4) 0.001(4)
C20 0.040(6) 0.043(6) 0.046(6) -0.009(5) 0.002(5) 0.006(5)
S2 0.0245(11) 0.0300(13) 0.0379(12) 0.0019(9) 0.0073(9) 0.0007(10)
O4 0.027(4) 0.035(4) 0.042(4) 0.000(3) 0.011(3) 0.005(3)
O5 0.029(4) 0.028(4) 0.045(4) 0.008(3) 0.010(3) -0.001(3)
O6 0.024(3) 0.052(4) 0.052(4) 0.019(3) 0.002(3) -0.002(3)
N3 0.024(4) 0.027(5) 0.039(4) 0.000(3) 0.004(3) -0.005(4)
N4 0.022(4) 0.044(5) 0.040(4) 0.006(4) 0.003(3) -0.007(4)
C21 0.027(5) 0.029(5) 0.031(5) -0.001(4) 0.002(4) 0.005(4)
C22 0.022(4) 0.037(5) 0.036(5) -0.001(4) 0.006(4) -0.003(4)
C23 0.020(4) 0.036(5) 0.038(5) 0.000(4) 0.003(4) -0.002(4)
C24 0.024(5) 0.037(6) 0.043(5) 0.001(4) 0.008(4) -0.002(4)
C25 0.032(5) 0.049(6) 0.037(5) -0.003(5) 0.005(4) 0.000(5)
C26 0.031(5) 0.037(5) 0.037(5) 0.003(4) 0.007(4) -0.001(5)
C27 0.017(4) 0.026(4) 0.045(5) -0.001(4) 0.010(4) 0.001(4)
C28 0.023(5) 0.038(5) 0.038(5) 0.000(4) 0.005(4) 0.000(4)
C29 0.027(5) 0.043(6) 0.041(5) 0.004(5) 0.010(4) -0.003(5)
C30 0.026(5) 0.040(6) 0.037(5) -0.002(4) 0.009(4) 0.001(4)
C31 0.029(5) 0.043(6) 0.039(5) -0.009(5) 0.006(4) 0.004(4)
C32 0.028(5) 0.031(5) 0.050(6) -0.002(4) 0.008(4) 0.001(4)
C33 0.040(6) 0.062(8) 0.034(5) -0.006(5) 0.009(4) 0.003(5)
C34 0.024(5) 0.032(5) 0.041(5) 0.001(4) 0.006(4) 0.002(4)
C35 0.020(4) 0.043(6) 0.048(6) 0.006(4) 0.003(4) 0.004(4)
C36 0.028(5) 0.041(6) 0.051(6) 0.009(5) 0.009(4) 0.000(4)
C37 0.022(5) 0.037(5) 0.041(5) 0.005(4) 0.000(4) 0.000(4)
C38 0.022(5) 0.040(6) 0.041(5) -0.001(4) 0.003(4) 0.001(4)
C39 0.020(4) 0.038(5) 0.040(5) -0.001(4) 0.006(4) 0.000(4)
C40 0.031(5) 0.041(6) 0.051(6) 0.004(5) -0.007(5) 0.003(5)

loop_
_atom_type_symbol
_atom_type_description
_atom_type_scat_dispersion_real
_atom_type_scat_dispersion_imag
_atom_type_scat_source
C C 0.0181 0.0091 'International Tables Vol C Tables 4.2.6.8 and 6.1.1.4'
H H 0.0000 0.0000 'International Tables Vol C Tables 4.2.6.8 and 6.1.1.4'
N N 0.0311 0.0180 'International Tables Vol C Tables 4.2.6.8 and 6.1.1.4'
O O 0.0492 0.0322 'International Tables Vol C Tables 4.2.6.8 and 6.1.1.4'
S S 0.3331 0.5567 'International Tables Vol C Tables 4.2.6.8 and 6.1.1.4'

loop_
_geom_angle_atom_site_label_1
_geom_angle_atom_site_label_2
_geom_angle_atom_site_label_3
_geom_angle
O1 S1 O2 118.4(4)
O1 S1 N1 106.4(4)
O2 S1 N1 107.7(4)
O1 S1 C7 108.1(4)
O2 S1 C7 107.4(4)
N1 S1 C7 108.6(4)
C17 O3 C20 116.1(7)
C3 N1 S1 122.4(7)
C3 N1 H1 108(6)
S1 N1 H1 118(6)
C14 N2 C1 122.5(8)
C14 N2 H2 120(9)
C1 N2 H2 113(9)
N2 C1 C6 110.1(7)
N2 C1 C2 111.4(8)
C6 C1 C2 110.1(8)
N2 C1 H1A 108.4
C6 C1 H1A 108.4
C2 C1 H1A 108.4
C3 C2 C1 110.9(7)
C3 C2 H2A 109.5
C1 C2 H2A 109.5
C3 C2 H2B 109.5
C1 C2 H2B 109.5
H2A C2 H2B 108.0
N1 C3 C4 114.2(8)
N1 C3 C2 108.4(7)
C4 C3 C2 110.5(8)
N1 C3 H3 107.8
C4 C3 H3 107.8
C2 C3 H3 107.8
C3 C4 C5 110.6(8)
C3 C4 H4A 109.5
C5 C4 H4A 109.5
C3 C4 H4B 109.5
C5 C4 H4B 109.5
H4A C4 H4B 108.1
C4 C5 C6 111.2(8)
C4 C5 H5A 109.4
C6 C5 H5A 109.4
C4 C5 H5B 109.4
C6 C5 H5B 109.4
H5A C5 H5B 108.0
C1 C6 C5 110.9(7)
C1 C6 H6A 109.5
C5 C6 H6A 109.5
C1 C6 H6B 109.5
C5 C6 H6B 109.5
H6A C6 H6B 108.0
C8 C7 C12 119.7(9)
C8 C7 S1 121.1(7)
C12 C7 S1 119.1(7)
C7 C8 C9 119.6(9)
C7 C8 H8 120.2
C9 C8 H8 120.2
C8 C9 C10 121.1(9)
C8 C9 H9 119.4
C10 C9 H9 119.4
C11 C10 C9 118.3(9)
C11 C10 C13 121.0(9)
C9 C10 C13 120.7(9)
C12 C11 C10 121.2(9)
C12 C11 H11 119.4
C10 C11 H11 119.4
C11 C12 C7 120.0(9)
C11 C12 H12 120.0
C7 C12 H12 120.0
C10 C13 H13A 109.5
C10 C13 H13B 109.5
H13A C13 H13B 109.5
C10 C13 H13C 109.5
H13A C13 H13C 109.5
H13B C13 H13C 109.5
N2 C14 C15 123.2(8)
N2 C14 C19 119.3(8)
C15 C14 C19 117.5(8)
C14 C15 C16 121.7(8)
C14 C15 H15 119.1
C16 C15 H15 119.1
C17 C16 C15 119.7(9)
C17 C16 H16 120.1
C15 C16 H16 120.1
C16 C17 C18 119.4(9)
C16 C17 O3 125.1(9)
C18 C17 O3 115.6(8)
C19 C18 C17 121.0(9)
C19 C18 H18 119.5
C17 C18 H18 119.5
C18 C19 C14 120.6(8)
C18 C19 H19 119.7
C14 C19 H19 119.7
O3 C20 H20A 109.5
O3 C20 H20B 109.5
H20A C20 H20B 109.5
O3 C20 H20C 109.5
H20A C20 H20C 109.5
H20B C20 H20C 109.5
O4 S2 O5 117.9(4)
O4 S2 N3 106.8(4)
O5 S2 N3 107.8(4)
O4 S2 C27 107.9(4)
O5 S2 C27 107.5(4)
N3 S2 C27 108.7(4)
C37 O6 C40 116.3(7)
C21 N3 S2 122.1(7)
C21 N3 H3A 110(7)
S2 N3 H3A 116(7)
C34 N4 C23 121.8(8)
C34 N4 H4 117(6)
C23 N4 H4 114(6)
N3 C21 C26 113.1(8)
N3 C21 C22 108.3(7)
C26 C21 C22 110.3(8)
N3 C21 H21 108.3
C26 C21 H21 108.3
C22 C21 H21 108.3
C21 C22 C23 111.4(8)
C21 C22 H22A 109.4
C23 C22 H22A 109.4
C21 C22 H22B 109.4
C23 C22 H22B 109.4
H22A C22 H22B 108.0
N4 C23 C24 110.2(7)
N4 C23 C22 111.9(8)
C24 C23 C22 110.4(8)
N4 C23 H23 108.1
C24 C23 H23 108.1
C22 C23 H23 108.1
C23 C24 C25 110.9(8)
C23 C24 H24A 109.5
C25 C24 H24A 109.5
C23 C24 H24B 109.5
C25 C24 H24B 109.5
H24A C24 H24B 108.0
C26 C25 C24 112.3(8)
C26 C25 H25A 109.2
C24 C25 H25A 109.2
C26 C25 H25B 109.2
C24 C25 H25B 109.2
H25A C25 H25B 107.9
C25 C26 C21 110.5(8)
C25 C26 H26A 109.6
C21 C26 H26A 109.6
C25 C26 H26B 109.6
C21 C26 H26B 109.6
H26A C26 H26B 108.1
C32 C27 C28 119.7(8)
C32 C27 S2 121.5(7)
C28 C27 S2 118.7(7)
C29 C28 C27 119.2(9)
C29 C28 H28 120.4
C27 C28 H28 120.4
C28 C29 C30 121.6(9)
C28 C29 H29 119.2
C30 C29 H29 119.2
C31 C30 C29 118.8(8)
C31 C30 C33 120.1(9)
C29 C30 C33 121.1(9)
C30 C31 C32 120.9(9)
C30 C31 H31 119.6
C32 C31 H31 119.6
C27 C32 C31 119.8(9)
C27 C32 H32 120.1
C31 C32 H32 120.1
C30 C33 H33A 109.5
C30 C33 H33B 109.5
H33A C33 H33B 109.5
C30 C33 H33C 109.5
H33A C33 H33C 109.5
H33B C33 H33C 109.5
C35 C34 N4 122.2(8)
C35 C34 C39 117.7(9)
N4 C34 C39 120.0(8)
C36 C35 C34 120.9(9)
C36 C35 H35 119.5
C34 C35 H35 119.5
C35 C36 C37 120.6(9)
C35 C36 H36 119.7
C37 C36 H36 119.7
C38 C37 O6 125.4(8)
C38 C37 C36 119.2(9)
O6 C37 C36 115.3(8)
C37 C38 C39 120.3(8)
C37 C38 H38 119.9
C39 C38 H38 119.9
C38 C39 C34 121.2(8)
C38 C39 H39 119.4
C34 C39 H39 119.4
O6 C40 H40A 109.5
O6 C40 H40B 109.5
H40A C40 H40B 109.5
O6 C40 H40C 109.5
H40A C40 H40C 109.5
H40B C40 H40C 109.5

loop_
_geom_bond_atom_site_label_1
_geom_bond_atom_site_label_2
_geom_bond_distance
S1 O1 1.439(7)
S1 O2 1.446(7)
S1 N1 1.609(8)
S1 C7 1.754(10)
O3 C17 1.393(11)
O3 C20 1.425(12)
N1 C3 1.490(12)
N1 H1 0.85(4)
N2 C14 1.385(12)
N2 C1 1.458(11)
N2 H2 0.88(4)
C1 C6 1.519(12)
C1 C2 1.541(13)
C1 H1A 1.0000
C2 C3 1.518(12)
C2 H2A 0.9900
C2 H2B 0.9900
C3 C4 1.515(12)
C3 H3 1.0000
C4 C5 1.527(13)
C4 H4A 0.9900
C4 H4B 0.9900
C5 C6 1.528(12)
C5 H5A 0.9900
C5 H5B 0.9900
C6 H6A 0.9900
C6 H6B 0.9900
C7 C8 1.391(13)
C7 C12 1.398(13)
C8 C9 1.393(13)
C8 H8 0.9500
C9 C10 1.399(14)
C9 H9 0.9500
C10 C11 1.390(14)
C10 C13 1.501(14)
C11 C12 1.385(13)
C11 H11 0.9500
C12 H12 0.9500
C13 H13A 0.9800
C13 H13B 0.9800
C13 H13C 0.9800
C14 C15 1.387(13)
C14 C19 1.405(12)
C15 C16 1.399(13)
C15 H15 0.9500
C16 C17 1.369(13)
C16 H16 0.9500
C17 C18 1.393(13)
C18 C19 1.376(13)
C18 H18 0.9500
C19 H19 0.9500
C20 H20A 0.9800
C20 H20B 0.9800
C20 H20C 0.9800
S2 O4 1.431(7)
S2 O5 1.448(7)
S2 N3 1.611(8)
S2 C27 1.752(9)
O6 C37 1.389(12)
O6 C40 1.438(12)
N3 C21 1.483(12)
N3 H3A 0.88(4)
N4 C34 1.395(12)
N4 C23 1.459(11)
N4 H4 0.89(4)
C21 C26 1.523(12)
C21 C22 1.523(12)
C21 H21 1.0000
C22 C23 1.525(13)
C22 H22A 0.9900
C22 H22B 0.9900
C23 C24 1.521(12)
C23 H23 1.0000
C24 C25 1.524(13)
C24 H24A 0.9900
C24 H24B 0.9900
C25 C26 1.516(14)
C25 H25A 0.9900
C25 H25B 0.9900
C26 H26A 0.9900
C26 H26B 0.9900
C27 C32 1.391(13)
C27 C28 1.409(13)
C28 C29 1.381(13)
C28 H28 0.9500
C29 C30 1.392(13)
C29 H29 0.9500
C30 C31 1.387(14)
C30 C33 1.509(13)
C31 C32 1.397(13)
C31 H31 0.9500
C32 H32 0.9500
C33 H33A 0.9800
C33 H33B 0.9800
C33 H33C 0.9800
C34 C35 1.387(13)
C34 C39 1.397(12)
C35 C36 1.379(14)
C35 H35 0.9500
C36 C37 1.392(13)
C36 H36 0.9500
C37 C38 1.368(13)
C38 C39 1.384(13)
C38 H38 0.9500
C39 H39 0.9500
C40 H40A 0.9800
C40 H40B 0.9800
C40 H40C 0.9800

loop_
_geom_hbond_atom_site_label_D
_geom_hbond_atom_site_label_H
_geom_hbond_atom_site_label_A
_geom_hbond_distance_DH
_geom_hbond_distance_HA
_geom_hbond_distance_DA
_geom_hbond_angle_DHA
_geom_hbond_site_symmetry_A
N1 H1 O2 0.85(4) 2.13(4) 2.962(11) 165(8) 2_657
N2 H2 O1 0.88(4) 2.35(4) 3.227(10) 173(13) 1_655
N3 H3A O5 0.88(4) 2.07(5) 2.931(10) 167(9) 2_746
N4 H4 O4 0.89(4) 2.37(4) 3.245(10) 168(9) 1_455

loop_
_geom_torsion_atom_site_label_1
_geom_torsion_atom_site_label_2
_geom_torsion_atom_site_label_3
_geom_torsion_atom_site_label_4
_geom_torsion
O1 S1 N1 C3 -176.7(7)
O2 S1 N1 C3 -48.9(8)
C7 S1 N1 C3 67.2(8)
C14 N2 C1 C6 147.1(9)
C14 N2 C1 C2 -90.5(11)
N2 C1 C2 C3 -179.5(8)
C6 C1 C2 C3 -57.1(10)
S1 N1 C3 C4 -80.9(10)
S1 N1 C3 C2 155.4(7)
C1 C2 C3 N1 -176.3(8)
C1 C2 C3 C4 57.9(11)
N1 C3 C4 C5 -179.8(8)
C2 C3 C4 C5 -57.3(11)
C3 C4 C5 C6 56.6(11)
N2 C1 C6 C5 179.1(8)
C2 C1 C6 C5 56.0(11)
C4 C5 C6 C1 -56.3(11)
O1 S1 C7 C8 131.4(7)
O2 S1 C7 C8 2.6(8)
N1 S1 C7 C8 -113.6(8)
O1 S1 C7 C12 -51.5(8)
O2 S1 C7 C12 179.7(7)
N1 S1 C7 C12 63.5(8)
C12 C7 C8 C9 -1.1(13)
S1 C7 C8 C9 176.0(7)
C7 C8 C9 C10 -0.6(14)
C8 C9 C10 C11 2.5(14)
C8 C9 C10 C13 -177.7(9)
C9 C10 C11 C12 -2.8(14)
C13 C10 C11 C12 177.4(9)
C10 C11 C12 C7 1.2(14)
C8 C7 C12 C11 0.7(13)
S1 C7 C12 C11 -176.4(7)
C1 N2 C14 C15 18.6(14)
C1 N2 C14 C19 -161.5(9)
N2 C14 C15 C16 176.9(9)
C19 C14 C15 C16 -3.0(14)
C14 C15 C16 C17 -0.3(14)
C15 C16 C17 C18 3.1(14)
C15 C16 C17 O3 -176.6(9)
C20 O3 C17 C16 0.0(13)
C20 O3 C17 C18 -179.8(8)
C16 C17 C18 C19 -2.6(14)
O3 C17 C18 C19 177.2(9)
C17 C18 C19 C14 -0.8(14)
N2 C14 C19 C18 -176.3(9)
C15 C14 C19 C18 3.5(14)
O4 S2 N3 C21 -175.7(7)
O5 S2 N3 C21 -48.1(8)
C27 S2 N3 C21 68.1(8)
S2 N3 C21 C26 -87.2(10)
S2 N3 C21 C22 150.2(7)
N3 C21 C22 C23 -177.9(8)
C26 C21 C22 C23 57.8(11)
C34 N4 C23 C24 143.9(9)
C34 N4 C23 C22 -92.8(11)
C21 C22 C23 N4 179.8(8)
C21 C22 C23 C24 -57.0(10)
N4 C23 C24 C25 179.1(8)
C22 C23 C24 C25 54.9(11)
C23 C24 C25 C26 -55.1(11)
C24 C25 C26 C21 55.7(11)
N3 C21 C26 C25 -177.9(8)
C22 C21 C26 C25 -56.5(11)
O4 S2 C27 C32 127.9(7)
O5 S2 C27 C32 -0.3(8)
N3 S2 C27 C32 -116.7(7)
O4 S2 C27 C28 -53.6(8)
O5 S2 C27 C28 178.2(7)
N3 S2 C27 C28 61.9(8)
C32 C27 C28 C29 0.4(13)
S2 C27 C28 C29 -178.2(7)
C27 C28 C29 C30 -0.5(14)
C28 C29 C30 C31 0.5(14)
C28 C29 C30 C33 -178.6(9)
C29 C30 C31 C32 -0.4(14)
C33 C30 C31 C32 178.7(8)
C28 C27 C32 C31 -0.3(13)
S2 C27 C32 C31 178.3(7)
C30 C31 C32 C27 0.3(13)
C23 N4 C34 C35 22.3(14)
C23 N4 C34 C39 -160.3(9)
N4 C34 C35 C36 177.6(9)
C39 C34 C35 C36 0.2(15)
C34 C35 C36 C37 0.2(16)
C40 O6 C37 C38 18.6(14)
C40 O6 C37 C36 -162.4(9)
C35 C36 C37 C38 -0.7(15)
C35 C36 C37 O6 -179.8(9)
O6 C37 C38 C39 179.7(9)
C36 C37 C38 C39 0.7(15)
C37 C38 C39 C34 -0.3(15)
C35 C34 C39 C38 -0.2(14)
N4 C34 C39 C38 -177.7(9)
